data_2300055
loop_
_publ_author_name
'Kusz, Joachim'
'Spiering, Hartmut'
'G\"utlich, Philipp'

_publ_section_title
;
 The deformation tensor \e of the spin transition in the mixed crystal
 [Fe~0.46~Zn~0.54~(ptz)~6~](BF~4~)~2~
;
_journal_issue 4
_journal_name_full 'Journal of Applied Crystallography'
_journal_page_first 589
_journal_page_last 595
_journal_paper_doi 10.1107/S0021889804011720
_journal_volume 37
_journal_year 2004
_chemical_formula_moiety 'C24 H48  N24 Fe0.46 Zn0.54, 2(B F2)'
_chemical_formula_sum 'C24 H48 B2 F8 Fe0.46 N24 Zn0.54'
_chemical_formula_weight 907.47
_chemical_name_systematic
;
 ?
;
_space_group_IT_number 148
_symmetry_cell_setting hexagonal
_symmetry_space_group_name_Hall '-R 3'
_symmetry_space_group_name_H-M 'R -3 :H'
_atom_sites_solution_hydrogens geom
_atom_sites_solution_primary direct
_atom_sites_solution_secondary difmap
_audit_creation_method SHELXL
_cell_angle_alpha 90.000(5)
_cell_angle_beta 90.000(5)
_cell_angle_gamma 120.000(5)
_cell_formula_units_Z 3
_cell_length_a 10.7719(6)
_cell_length_b 10.7719(6)
_cell_length_c 31.763(3)
_cell_measurement_reflns_used 60
_cell_measurement_temperature 10.0(10)
_cell_measurement_theta_max 40
_cell_measurement_theta_min 30
_cell_volume 3191.8(4)
_computing_cell_refinement 'STADI4 (Stoe, 1995)'
_computing_data_collection 'CrysAlis (Oxford Diffraction, 2002)'
_computing_data_reduction 'CrysAlis (Oxford Diffraction, 2002)'
_computing_molecular_graphics 'PLATON (Spek,2003)'
_computing_publication_material 'SHELXL-93 (Sheldrick, 1993)'
_computing_structure_refinement 'SHELXL-93 (Sheldrick, 1993)'
_computing_structure_solution 'SHELXS-86 (Sheldrick, 1990)'
_diffrn_ambient_temperature 10.0(10)
_diffrn_measurement_device 'CCD-Kuma Difraction'
_diffrn_measurement_method \f-scan
_diffrn_radiation_monochromator graphite
_diffrn_radiation_source 'fine-focus rotating anode'
_diffrn_radiation_type MoK\a
_diffrn_radiation_wavelength 0.71073
_diffrn_reflns_av_R_equivalents 0.0295
_diffrn_reflns_av_sigmaI/netI 0.0147
_diffrn_reflns_limit_h_max 13
_diffrn_reflns_limit_h_min -13
_diffrn_reflns_limit_k_max 10
_diffrn_reflns_limit_k_min -13
_diffrn_reflns_limit_l_max 38
_diffrn_reflns_limit_l_min -38
_diffrn_reflns_number 7725
_diffrn_reflns_theta_max 26.77
_diffrn_reflns_theta_min 3.78
_diffrn_standards_interval_count 0
_diffrn_standards_interval_time 0
_diffrn_standards_number 0
_exptl_absorpt_coefficient_mu 0.561
_exptl_absorpt_correction_T_max 0.845
_exptl_absorpt_correction_T_min 0.721
_exptl_absorpt_correction_type multi-scan
_exptl_crystal_colour red
_exptl_crystal_density_diffrn 1.416
_exptl_crystal_density_method 'not measured'
_exptl_crystal_description plate
_exptl_crystal_F_000 1410
_exptl_crystal_size_max 0.6
_exptl_crystal_size_mid 0.5
_exptl_crystal_size_min 0.3
_refine_diff_density_max 0.333
_refine_diff_density_min -0.371
_refine_ls_extinction_method none
_refine_ls_goodness_of_fit_all 1.061
_refine_ls_goodness_of_fit_obs 1.068
_refine_ls_matrix_type full
_refine_ls_number_parameters 122
_refine_ls_number_reflns 1462
_refine_ls_number_restraints 0
_refine_ls_restrained_S_all 1.061
_refine_ls_restrained_S_obs 1.068
_refine_ls_R_factor_all 0.0272
_refine_ls_R_factor_obs 0.0266
_refine_ls_shift/esd_max 0.000
_refine_ls_shift/esd_mean 0.000
_refine_ls_structure_factor_coef Fsqd
_refine_ls_weighting_details 'w=1/[\s^2^(Fo^2^)+(0.0368P)^2^+5.8158P] where P=(Fo^2^+2Fc^2^)/3'
_refine_ls_weighting_scheme calc
_refine_ls_wR_factor_all 0.0697
_refine_ls_wR_factor_obs 0.0694
_reflns_number_observed 1433
_reflns_number_total 1462
_reflns_observed_criterion >2sigma(I)
_cod_data_source_file ko5005.cif
_cod_data_source_block V
_cod_depositor_comments
;
The following automatic conversions were performed:

'_refine_ls_weighting_scheme' value 'calc
w=1/[\s^2^(Fo^2^)+(0.0368P)^2^+5.8158P] where P=(Fo^2^+2Fc^2^)/3' was
changed to 'calc'. New tag '_refine_ls_weighting_details' was
created. The value of the new tag was set to
'w=1/[\s^2^(Fo^2^)+(0.0368P)^2^+5.8158P] where P=(Fo^2^+2Fc^2^)/3'.

Automatic conversion script
Id: cif_fix_values 3143 2015-03-26 13:38:13Z robertas 
;
_cod_original_sg_symbol_H-M 'R -3'
_cod_database_code 2300055

loop_
_symmetry_equiv_pos_as_xyz
'x, y, z'
'-y, x-y, z'
'-x+y, -x, z'
'x+2/3, y+1/3, z+1/3'
'-y+2/3, x-y+1/3, z+1/3'
'-x+y+2/3, -x+1/3, z+1/3'
'x+1/3, y+2/3, z+2/3'
'-y+1/3, x-y+2/3, z+2/3'
'-x+y+1/3, -x+2/3, z+2/3'
'-x, -y, -z'
'y, -x+y, -z'
'x-y, x, -z'
'-x+2/3, -y+1/3, -z+1/3'
'y+2/3, -x+y+1/3, -z+1/3'
'x-y+2/3, x+1/3, -z+1/3'
'-x+1/3, -y+2/3, -z+2/3'
'y+1/3, -x+y+2/3, -z+2/3'
'x-y+1/3, x+2/3, -z+2/3'

loop_
_atom_site_aniso_label
_atom_site_aniso_U_11
_atom_site_aniso_U_22
_atom_site_aniso_U_33
_atom_site_aniso_U_12
_atom_site_aniso_U_13
_atom_site_aniso_U_23
Fe1 0.00328(15) 0.00328(15) 0.0051(2) 0.00164(7) 0.000 0.000
Zn1 0.00328(15) 0.00328(15) 0.0051(2) 0.00164(7) 0.000 0.000
N4 0.0048(5) 0.0096(5) 0.0087(5) 0.0020(4) 0.0005(4) -0.0032(4)
C1 0.0058(6) 0.0100(6) 0.0078(6) 0.0030(5) 0.0005(4) -0.0021(5)
N3 0.0069(5) 0.0132(6) 0.0117(5) 0.0045(5) -0.0019(4) -0.0037(4)
N2 0.0074(5) 0.0116(6) 0.0138(5) 0.0034(4) -0.0020(4) -0.0044(4)
N1 0.0055(5) 0.0098(5) 0.0090(5) 0.0032(4) -0.0005(4) -0.0031(4)
C4 0.0146(7) 0.0150(7) 0.0121(6) 0.0078(6) 0.0015(5) -0.0005(5)
C2 0.0105(6) 0.0099(6) 0.0120(6) 0.0062(5) -0.0010(5) -0.0019(5)
C3 0.0126(7) 0.0136(7) 0.0112(6) 0.0081(6) -0.0020(5) -0.0009(5)
F2 0.0133(4) 0.0064(4) 0.0150(4) 0.0043(3) -0.0019(3) 0.0016(3)
F1 0.0151(4) 0.0151(4) 0.0084(6) 0.0076(2) 0.000 0.000
B 0.0062(7) 0.0062(7) 0.0089(11) 0.0031(3) 0.000 0.000

loop_
_atom_site_label
_atom_site_fract_x
_atom_site_fract_y
_atom_site_fract_z
_atom_site_U_iso_or_equiv
_atom_site_thermal_displace_type
_atom_site_calc_flag
_atom_site_refinement_flags
_atom_site_occupancy
_atom_site_disorder_group
_atom_site_type_symbol
Fe1 0.0000 0.0000 0.0000 0.00389(12) Uani d SP 0.46 . Fe
Zn1 0.0000 0.0000 0.0000 0.00389(12) Uani d SP 0.54 . Zn
N4 0.04743(11) -0.12938(12) 0.03725(3) 0.0084(2) Uani d . 1 . N
C1 -0.01872(13) -0.27080(14) 0.04016(4) 0.0083(3) Uani d . 1 . C
H1 -0.0985(19) -0.3355(18) 0.0264(5) 0.011(4) Uiso d . 1 . H
N3 0.16227(12) -0.07833(12) 0.06396(3) 0.0108(2) Uani d . 1 . N
N2 0.16574(12) -0.18443(12) 0.08212(4) 0.0115(2) Uani d . 1 . N
N1 0.05210(11) -0.30596(11) 0.06742(3) 0.0084(2) Uani d . 1 . N
C4 -0.1153(2) -0.4589(2) 0.14362(4) 0.0137(3) Uani d . 1 . C
H6 -0.1270(19) -0.483(2) 0.1738(6) 0.018(4) Uiso d . 1 . H
H7 -0.206(2) -0.525(2) 0.1289(6) 0.024(5) Uiso d . 1 . H
H8 -0.0983(18) -0.3618(19) 0.1401(5) 0.015(4) Uiso d . 1 . H
C2 0.02879(14) -0.44852(14) 0.07912(4) 0.0103(3) Uani d . 1 . C
H2 -0.0556(19) -0.5191(18) 0.0643(5) 0.013(4) Uiso d . 1 . H
H3 0.1101(18) -0.4543(17) 0.0689(5) 0.009(4) Uiso d . 1 . H
C3 0.00890(15) -0.4737(2) 0.12641(4) 0.0118(3) Uani d . 1 . C
H5 -0.0058(18) -0.5686(19) 0.1305(5) 0.013(4) Uiso d . 1 . H
H4 0.0960(18) -0.4089(18) 0.1406(5) 0.010(4) Uiso d . 1 . H
F2 -0.04224(9) -0.13801(8) 0.33332(2) 0.0118(2) Uani d . 1 . F
F1 0.0000 0.0000 0.27475(4) 0.0129(3) Uani d S 1 . F
B 0.0000 0.0000 0.31871(8) 0.0071(5) Uani d S 1 . B

loop_
_atom_type_symbol
_atom_type_description
_atom_type_scat_dispersion_real
_atom_type_scat_dispersion_imag
_atom_type_scat_source
C C 0.0033 0.0016 'International Tables Vol C Tables 4.2.6.8 and 6.1.1.4'
H H 0.0000 0.0000 'International Tables Vol C Tables 4.2.6.8 and 6.1.1.4'
N N 0.0061 0.0033 'International Tables Vol C Tables 4.2.6.8 and 6.1.1.4'
B B 0.0013 0.0007 'International Tables Vol C Tables 4.2.6.8 and 6.1.1.4'
F F 0.0171 0.0103 'International Tables Vol C Tables 4.2.6.8 and 6.1.1.4'
Fe Fe 0.3463 0.8444 'International Tables Vol C Tables 4.2.6.8 and 6.1.1.4'
Zn Zn 0.2839 1.4301 'International Tables Vol C Tables 4.2.6.8 and 6.1.1.4'

loop_
_geom_angle_atom_site_label_1
_geom_angle_atom_site_label_2
_geom_angle_atom_site_label_3
_geom_angle_site_symmetry_1
_geom_angle_site_symmetry_3
_geom_angle
N4 Fe1 N4 2 11 180.0
N4 Fe1 N4 2 . 90.77(4)
N4 Fe1 N4 11 . 89.23(4)
N4 Fe1 N4 2 3 90.77(4)
N4 Fe1 N4 11 3 89.23(4)
N4 Fe1 N4 . 3 90.77(4)
N4 Fe1 N4 2 10 89.23(4)
N4 Fe1 N4 11 10 90.77(4)
N4 Fe1 N4 . 10 180.0
N4 Fe1 N4 3 10 89.23(4)
N4 Fe1 N4 2 12 89.23(4)
N4 Fe1 N4 11 12 90.77(4)
N4 Fe1 N4 . 12 89.23(4)
N4 Fe1 N4 3 12 180.0
N4 Fe1 N4 10 12 90.77(4)
N4 Zn1 N4 2 11 180.0
N4 Zn1 N4 2 . 90.77(4)
N4 Zn1 N4 11 . 89.23(4)
N4 Zn1 N4 2 3 90.77(4)
N4 Zn1 N4 11 3 89.23(4)
N4 Zn1 N4 . 3 90.77(4)
N4 Zn1 N4 2 10 89.23(4)
N4 Zn1 N4 11 10 90.77(4)
N4 Zn1 N4 . 10 180.0
N4 Zn1 N4 3 10 89.23(4)
N4 Zn1 N4 2 12 89.23(4)
N4 Zn1 N4 11 12 90.77(4)
N4 Zn1 N4 . 12 89.23(4)
N4 Zn1 N4 3 12 180.0
N4 Zn1 N4 10 12 90.77(4)
C1 N4 N3 . . 106.12(11)
C1 N4 Zn1 . . 129.83(9)
N3 N4 Zn1 . . 124.04(8)
C1 N4 Fe1 . . 129.83(9)
N3 N4 Fe1 . . 124.04(8)
Zn1 N4 Fe1 . . 0.0
N4 C1 N1 . . 108.56(11)
N4 C1 H1 . . 127.7(10)
N1 C1 H1 . . 123.8(10)
N2 N3 N4 . . 109.88(10)
N3 N2 N1 . . 106.77(10)
C1 N1 N2 . . 108.67(11)
C1 N1 C2 . . 129.67(11)
N2 N1 C2 . . 121.45(11)
C3 C4 H6 . . 108.8(10)
C3 C4 H7 . . 111.3(11)
H6 C4 H7 . . 108.6(15)
C3 C4 H8 . . 111.6(10)
H6 C4 H8 . . 109.1(15)
H7 C4 H8 . . 107.4(15)
N1 C2 C3 . . 111.71(11)
N1 C2 H2 . . 107.5(10)
C3 C2 H2 . . 110.2(10)
N1 C2 H3 . . 107.1(10)
C3 C2 H3 . . 111.9(9)
H2 C2 H3 . . 108.2(13)
C2 C3 C4 . . 112.79(11)
C2 C3 H5 . . 104.8(10)
C4 C3 H5 . . 112.1(10)
C2 C3 H4 . . 109.5(10)
C4 C3 H4 . . 110.3(10)
H5 C3 H4 . . 107.1(13)
F1 B F2 . 3 109.38(10)
F1 B F2 . 2 109.38(10)
F2 B F2 3 2 109.57(10)
F1 B F2 . . 109.38(10)
F2 B F2 3 . 109.57(10)
F2 B F2 2 . 109.57(10)

loop_
_geom_bond_atom_site_label_1
_geom_bond_atom_site_label_2
_geom_bond_site_symmetry_2
_geom_bond_distance
_geom_bond_publ_flag
Fe1 N4 2 2.0774(11) ?
Fe1 N4 11 2.0774(11) ?
Fe1 N4 . 2.0774(11) ?
Fe1 N4 3 2.0774(11) ?
Fe1 N4 10 2.0774(11) ?
Fe1 N4 12 2.0774(11) ?
Zn1 N4 2 2.0774(11) ?
Zn1 N4 11 2.0774(11) ?
Zn1 N4 . 2.0774(11) ?
Zn1 N4 3 2.0774(11) ?
Zn1 N4 10 2.0774(11) ?
Zn1 N4 12 2.0774(11) ?
N4 C1 . 1.323(2) ?
N4 N3 . 1.3682(15) ?
C1 N1 . 1.328(2) ?
C1 H1 . 0.90(2) ?
N3 N2 . 1.297(2) ?
N2 N1 . 1.3519(15) ?
N1 C2 . 1.474(2) ?
C4 C3 . 1.526(2) ?
C4 H6 . 0.99(2) ?
C4 H7 . 0.99(2) ?
C4 H8 . 0.97(2) ?
C2 C3 . 1.522(2) ?
C2 H2 . 0.97(2) ?
C2 H3 . 0.97(2) ?
C3 H5 . 0.96(2) ?
C3 H4 . 0.96(2) ?
F2 B . 1.3986(11) ?
F1 B . 1.396(3) ?
B F2 3 1.3986(11) ?
B F2 2 1.3986(11) ?

loop_
_geom_torsion_atom_site_label_1
_geom_torsion_atom_site_label_2
_geom_torsion_atom_site_label_3
_geom_torsion_atom_site_label_4
_geom_torsion_site_symmetry_1
_geom_torsion
N4 Zn1 N4 C1 2 163.25(10)
N4 Zn1 N4 C1 11 -16.75(10)
N4 Zn1 N4 C1 3 72.48(13)
N4 Zn1 N4 C1 10 -5.E1(10)
N4 Zn1 N4 C1 12 -107.52(13)
N4 Zn1 N4 N3 2 -18.36(10)
N4 Zn1 N4 N3 11 161.64(10)
N4 Zn1 N4 N3 3 -109.14(7)
N4 Zn1 N4 N3 10 13.E1(10)
N4 Zn1 N4 N3 12 70.86(7)
N4 Zn1 N4 Fe1 2 0.0
N4 Zn1 N4 Fe1 11 0.0
N4 Zn1 N4 Fe1 3 0.0
N4 Zn1 N4 Fe1 10 0.0
N4 Zn1 N4 Fe1 12 0.0
N4 Fe1 N4 C1 2 163.25(10)
N4 Fe1 N4 C1 11 -16.75(10)
N4 Fe1 N4 C1 3 72.48(13)
N4 Fe1 N4 C1 10 -5.E1(10)
N4 Fe1 N4 C1 12 -107.52(13)
N4 Fe1 N4 N3 2 -18.36(10)
N4 Fe1 N4 N3 11 161.64(10)
N4 Fe1 N4 N3 3 -109.14(7)
N4 Fe1 N4 N3 10 13.E1(10)
N4 Fe1 N4 N3 12 70.86(7)
N4 Fe1 N4 Zn1 2 0.0
N4 Fe1 N4 Zn1 11 0.0
N4 Fe1 N4 Zn1 3 0.0
N4 Fe1 N4 Zn1 10 0.0
N4 Fe1 N4 Zn1 12 0.0
N3 N4 C1 N1 . -0.10(13)
Zn1 N4 C1 N1 . 178.50(8)
Fe1 N4 C1 N1 . 178.50(8)
C1 N4 N3 N2 . 0.25(13)
Zn1 N4 N3 N2 . -178.46(8)
Fe1 N4 N3 N2 . -178.46(8)
N4 N3 N2 N1 . -0.30(13)
N4 C1 N1 N2 . -0.07(14)
N4 C1 N1 C2 . -174.71(11)
N3 N2 N1 C1 . 0.23(13)
N3 N2 N1 C2 . 175.39(11)
C1 N1 C2 C3 . -124.81(14)
N2 N1 C2 C3 . 61.14(15)
N1 C2 C3 C4 . 57.49(15)
